data_2010428
loop_
_publ_author_name
'G\/lowka, M.L.'

_publ_section_title
;3-(4-Pyridyl)-5,6,7,8-tetrahydro-9<i>H</i>-1,2,4-triazolo[4,3-<i>a</i>][1,3]diazepine
 Monohydrate
;
_journal_issue 2
_journal_name_full 'Acta Crystallographica Section C'
_journal_page_first 285
_journal_page_last 287
_journal_paper_doi 10.1107/S0108270194006414
_journal_volume 51
_journal_year 1995
_chemical_formula_sum 'C11 H15 N5 O'
_chemical_formula_weight 233.3
_space_group_IT_number 14
_symmetry_cell_setting monoclinic
_symmetry_space_group_name_Hall '-P 2ybc'
_symmetry_space_group_name_H-M 'P 1 21/c 1'
_atom_type_scat_source 'SHELXTL/PC (Sheldrick, 1990)'
_cell_angle_alpha 90
_cell_angle_beta 102.380(10)
_cell_angle_gamma 90
_cell_formula_units_Z 4
_cell_length_a 7.0250(10)
_cell_length_b 15.417(3)
_cell_length_c 11.111(2)
_cell_measurement_reflns_used 25
_cell_measurement_temperature 293
_cell_measurement_theta_max 18
_cell_measurement_theta_min 10
_cell_volume 1175.4(4)
_diffrn_measurement_device 'Siemens P3'
_diffrn_measurement_method \w-2\q
_diffrn_radiation_type MoK\a
_diffrn_radiation_wavelength 0.71069
_diffrn_reflns_av_R_equivalents 0.014
_diffrn_reflns_limit_h_max 9
_diffrn_reflns_limit_h_min 0
_diffrn_reflns_limit_k_max 21
_diffrn_reflns_limit_k_min 0
_diffrn_reflns_limit_l_max 15
_diffrn_reflns_limit_l_min -15
_diffrn_reflns_number 3608
_diffrn_reflns_theta_max 30
_diffrn_standards_decay_% <3
_diffrn_standards_interval_count 100
_diffrn_standards_number 2
_exptl_absorpt_coefficient_mu 0.08
_exptl_absorpt_correction_type none
_exptl_crystal_colour White
_exptl_crystal_density_diffrn 1.318
_exptl_crystal_description Prism
_exptl_crystal_size_max 0.39
_exptl_crystal_size_mid 0.35
_exptl_crystal_size_min 0.24
_refine_diff_density_max 0.27
_refine_diff_density_min -0.24
_refine_ls_extinction_coef 0.0038(7)
_refine_ls_extinction_method 'Larson (1967)'
_refine_ls_goodness_of_fit_obs 0.63
_refine_ls_hydrogen_treatment refall
_refine_ls_number_parameters 215
_refine_ls_number_reflns 1417
_refine_ls_R_factor_obs 0.0485
_refine_ls_shift/esd_max 0.03
_refine_ls_structure_factor_coef F
_refine_ls_weighting_details 'w= 1/[\s^2^(F~o~) + 0.0038F~o~^2^]'
_refine_ls_weighting_scheme calc
_refine_ls_wR_factor_obs 0.0594
_reflns_number_observed 1417
_reflns_number_total 3269
_reflns_observed_criterion F>5\s(F~o~)
_cod_data_source_file as1114.cif
_cod_data_source_block as1114_structure_1_of_1
_cod_depositor_comments
;
The following automatic conversions were performed:

'_refine_ls_weighting_scheme' value 'w= 1/[\s^2^(F~o~) +
0.0038F~o~^2^]' was changed to 'calc'. New tag
'_refine_ls_weighting_details' was created. The value of the new tag
was set to 'w= 1/[\s^2^(F~o~) + 0.0038F~o~^2^]'.

Automatic conversion script
Id: cif_fix_values 3143 2015-03-26 13:38:13Z robertas 
;
_cod_original_cell_volume 1175.4(3)
_cod_original_sg_symbol_H-M 'P 21/c'
_cod_original_formula_sum 'C11 H15 N5 O1'
_cod_database_code 2010428

loop_
_symmetry_equiv_pos_as_xyz
x,y,z
x,1/2-y,1/2+z
-x,-y,-z
-x,1/2+y,1/2-z

loop_
_atom_site_label
_atom_site_fract_x
_atom_site_fract_y
_atom_site_fract_z
O(1) .8406(4) .3884(2) .2130(3)
N(1) .7152(4) .4402(2) .5001(2)
N(2) .8711(4) .3932(2) .4750(2)
C(3) .9782(4) .3678(2) .5801(2)
N(4) .9009(3) .3974(2) .6766(2)
C(5) .9999(4) .4056(2) .8076(3)
C(6) .8762(5) .3774(3) .8963(3)
C(7) .7107(5) .4399(3) .9031(3)
C(8) .5533(3) .4443(3) .7855(3)
N(9) .6178(4) .4854(2) .6821(2)
C(10) .7375(4) .4422(2) .6209(2)
C(31) 1.1501(4) .3119(2) .5906(2)
C(32) 1.2773(5) .3228(2) .5122(3)
C(33) 1.4358(5) .2683(2) .5219(3)
N(34) 1.4754(5) .2041(2) .6051(3)
C(35) 1.3489(6) .1931(2) .6773(3)
C(36) 1.1881(5) .2443(2) .6750(3)
H(01) .853(6) .388(3) .296(4)
H(02) .734(8) .363(4) .185(5)
H(32) 1.259(6) .362(3) .452(4)
H(33) 1.536(6) .275(3) .470(3)
H(35) 1.374(6) .147(3) .740(4)
H(36) 1.105(5) .229(2) .724(3)
H(51) 1.124(5) .373(2) .815(3)
H(52) 1.047(6) .468(3) .828(4)
H(61) .823(6) .314(3) .871(4)
H(62) .951(4) .376(2) .978(3)
H(71) .651(5) .427(2) .972(3)
H(72) .780(7) .503(3) .928(4)
H(81) .436(5) .476(2) .805(3)
H(82) .495(6) .384(3) .758(3)
H(9) .521(5) .503(2) .632(3)

loop_
_geom_angle_atom_site_label_1
_geom_angle_atom_site_label_2
_geom_angle_atom_site_label_3
_geom_angle
_geom_angle_publ_flag
N(2) N(1) C(10) 106.9(2) yes
N(1) N(2) C(3) 107.7(2) yes
N(2) C(3) N(4) 110.4(2) yes
C(3) N(4) C(10) 104.3(2) yes
N(1) C(10) N(4) 110.7(3) yes
C(8) N(9) C(10) 120.4(3) yes
N(4) C(3) C(31) 125.9(2) no
N(4) C(5) C(6) 113.8(2) no
C(6) C(7) C(8) 114.0(3) no
N(1) C(10) N(9) 124.6(2) no
C(3) C(31) C(32) 120.6(3) no
C(32) C(31) C(36) 117.4(3) no
C(32) C(33) N(34) 123.2(3) no
N(34) C(35) C(36) 124.7(3) no
N(2) C(3) C(31) 123.6(3) no
C(3) N(4) C(5) 127.8(2) no
C(5) N(4) C(10) 125.0(2) no
C(5) C(6) C(7) 113.7(3) no
C(7) C(8) N(9) 113.7(3) no
N(4) C(10) N(9) 124.7(2) no
C(3) C(31) C(36) 122.0(3) no
C(31) C(32) C(33) 119.7(3) no
C(33) N(34) C(35) 116.3(3) no
C(31) C(36) C(35) 118.8(3) no

loop_
_geom_bond_atom_site_label_1
_geom_bond_atom_site_label_2
_geom_bond_site_symmetry_1
_geom_bond_site_symmetry_2
_geom_bond_distance
_geom_bond_publ_flag
N(1) N(2) . . 1.390(4) yes
N(1) C(10) . . 1.318(4) yes
N(2) C(3) . . 1.307(3) yes
C(3) N(4) . . 1.378(4) yes
N(4) C(10) . . 1.369(3) yes
N(9) C(10) . . 1.363(4) yes
C(3) C(31) . . 1.469(4) no
C(6) C(7) . . 1.524(5) no
C(8) N(9) . . 1.466(4) no
C(31) C(32) . . 1.386(5) no
C(32) C(33) . . 1.381(5) no
N(34) C(35) . . 1.329(5) no
N(4) C(5) . . 1.478(3) no
C(5) C(6) . . 1.511(5) no
C(7) C(8) . . 1.522(4) no
C(31) C(36) . . 1.388(4) no
C(33) N(34) . . 1.341(5) no
C(35) C(36) . . 1.374(5) no
